data_4332233
loop_
_publ_author_name
'Jones, Cameron'
'Mills, David P.'
'Platts, Jamie A.'
'Rose, Richard P.'

_publ_section_title
;
 Synthesis, Structural Characterization, and Theoretical Studies of
 Complexes of Magnesium and Calcium with Gallium Heterocycles
;
_journal_issue 8
_journal_name_full 'Inorganic Chemistry'
_journal_page_first 3146
_journal_page_last 3148
_journal_paper_doi 10.1021/ic060136j
_journal_volume 45
_journal_year 2006
_chemical_formula_sum 'C68 H104 Ca Ga2 N4 O4'
_chemical_formula_weight 1221.07
_chemical_name_systematic
; 
 ? 
;
_space_group_IT_number 14
_symmetry_cell_setting monoclinic
_symmetry_space_group_name_Hall '-P 2yn'
_symmetry_space_group_name_H-M 'P 1 21/n 1'
_atom_sites_solution_hydrogens geom
_atom_sites_solution_primary direct
_atom_sites_solution_secondary difmap
_audit_creation_method SHELXL-97
_cell_angle_alpha 90.00
_cell_angle_beta 94.60(3)
_cell_angle_gamma 90.00
_cell_formula_units_Z 2
_cell_length_a 13.191(3)
_cell_length_b 18.529(4)
_cell_length_c 14.323(3)
_cell_measurement_temperature 150(2)
_cell_volume 3489.5(13)
_computing_structure_refinement 'SHELXL-97 (Sheldrick, 1997)'
_computing_structure_solution 'SHELXS-97 (Sheldrick, 1990)'
_diffrn_ambient_temperature 150(2)
_diffrn_measured_fraction_theta_full 0.962
_diffrn_measured_fraction_theta_max 0.962
_diffrn_measurement_device_type 'Nonius Kappa CCD'
_diffrn_radiation_monochromator graphite
_diffrn_radiation_source 'fine-focus sealed tube'
_diffrn_radiation_type MoK\a
_diffrn_radiation_wavelength 0.71073
_diffrn_reflns_av_R_equivalents 0.0890
_diffrn_reflns_av_sigmaI/netI 0.0739
_diffrn_reflns_limit_h_max 16
_diffrn_reflns_limit_h_min -16
_diffrn_reflns_limit_k_max 23
_diffrn_reflns_limit_k_min -22
_diffrn_reflns_limit_l_max 17
_diffrn_reflns_limit_l_min -15
_diffrn_reflns_number 20385
_diffrn_reflns_theta_full 26.56
_diffrn_reflns_theta_max 26.56
_diffrn_reflns_theta_min 2.99
_exptl_absorpt_coefficient_mu 0.891
_exptl_absorpt_correction_T_max 0.854
_exptl_absorpt_correction_T_min 0.801
_exptl_absorpt_correction_type multi-scan
_exptl_absorpt_process_details 'Sortav (Blessing, 1995)'
_exptl_crystal_colour yellow
_exptl_crystal_density_diffrn 1.162
_exptl_crystal_density_method 'not measured'
_exptl_crystal_description block
_exptl_crystal_F_000 1308
_exptl_crystal_size_max 0.25
_exptl_crystal_size_mid 0.25
_exptl_crystal_size_min 0.18
_refine_diff_density_max 0.969
_refine_diff_density_min -0.645
_refine_diff_density_rms 0.077
_refine_ls_extinction_coef 0.0009(7)
_refine_ls_extinction_expression Fc^*^=kFc[1+0.001xFc^2^\l^3^/sin(2\q)]^-1/4^
_refine_ls_extinction_method SHELXL
_refine_ls_goodness_of_fit_ref 1.028
_refine_ls_hydrogen_treatment constr
_refine_ls_matrix_type full
_refine_ls_number_parameters 368
_refine_ls_number_reflns 7006
_refine_ls_number_restraints 58
_refine_ls_restrained_S_all 1.088
_refine_ls_R_factor_all 0.0795
_refine_ls_R_factor_gt 0.0574
_refine_ls_shift/su_max 0.001
_refine_ls_shift/su_mean 0.000
_refine_ls_structure_factor_coef Fsqd
_refine_ls_weighting_details 'calc w=1/[\s^2^(Fo^2^)+(0.0717P)^2^+3.5275P] where P=(Fo^2^+2Fc^2^)/3'
_refine_ls_weighting_scheme calc
_refine_ls_wR_factor_gt 0.1429
_refine_ls_wR_factor_ref 0.1569
_reflns_number_gt 5321
_reflns_number_total 7006
_reflns_threshold_expression >2sigma(I)
_cod_data_source_file ic060136jsup2.cif
_cod_data_source_block compound3
_cod_original_cell_volume 3489.5(12)
_cod_original_sg_symbol_H-M P2(1)/n
_cod_database_code 4332233

loop_
_symmetry_equiv_pos_as_xyz
'x, y, z'
'-x+1/2, y+1/2, -z+1/2'
'-x, -y, -z'
'x-1/2, -y-1/2, z-1/2'

loop_
_atom_site_label
_atom_site_type_symbol
_atom_site_fract_x
_atom_site_fract_y
_atom_site_fract_z
_atom_site_U_iso_or_equiv
_atom_site_adp_type
_atom_site_occupancy
_atom_site_symmetry_multiplicity
_atom_site_calc_flag
_atom_site_refinement_flags
Ga1 Ga 0.49336(3) 0.09932(2) 0.32037(2) 0.02859(16) Uani 1 1 d .
Ca1 Ca 0.5000 0.0000 0.5000 0.0408(3) Uani 1 2 d SD
O1 O 0.6677(2) 0.04184(15) 0.55330(18) 0.0482(7) Uani 1 1 d D
O2 O 0.4268(3) 0.09065(18) 0.5879(2) 0.0708(11) Uani 1 1 d D
N1 N 0.4051(2) 0.11696(15) 0.20647(19) 0.0274(6) Uani 1 1 d .
N2 N 0.5846(2) 0.16296(15) 0.26265(19) 0.0262(6) Uani 1 1 d .
C1 C 0.4506(3) 0.1616(2) 0.1451(3) 0.0382(9) Uani 1 1 d .
H1 H 0.4180 0.1744 0.0858 0.046 Uiso 1 1 calc R
C2 C 0.5445(3) 0.1861(2) 0.1741(2) 0.0351(8) Uani 1 1 d .
H2 H 0.5813 0.2173 0.1365 0.042 Uiso 1 1 calc R
C3 C 0.3018(3) 0.09598(19) 0.1817(2) 0.0300(8) Uani 1 1 d .
C4 C 0.2786(3) 0.0396(2) 0.1184(2) 0.0333(8) Uani 1 1 d .
C5 C 0.1765(3) 0.0198(2) 0.0968(3) 0.0403(9) Uani 1 1 d .
H5 H 0.1607 -0.0184 0.0537 0.048 Uiso 1 1 calc R
C6 C 0.0997(3) 0.0546(2) 0.1368(3) 0.0434(10) Uani 1 1 d .
H6 H 0.0310 0.0408 0.1217 0.052 Uiso 1 1 calc R
C7 C 0.1226(3) 0.1101(2) 0.1997(3) 0.0409(9) Uani 1 1 d .
H7 H 0.0689 0.1339 0.2275 0.049 Uiso 1 1 calc R
C8 C 0.2228(3) 0.1320(2) 0.2233(3) 0.0353(8) Uani 1 1 d .
C9 C 0.3613(3) -0.0011(2) 0.0726(3) 0.0398(9) Uani 1 1 d .
H9 H 0.4284 0.0161 0.1017 0.048 Uiso 1 1 calc R
C10 C 0.3559(4) -0.0826(2) 0.0880(3) 0.0500(11) Uani 1 1 d .
H10A H 0.2918 -0.1012 0.0580 0.075 Uiso 1 1 calc R
H10B H 0.3593 -0.0928 0.1553 0.075 Uiso 1 1 calc R
H10C H 0.4131 -0.1060 0.0606 0.075 Uiso 1 1 calc R
C11 C 0.3568(3) 0.0161(2) -0.0322(3) 0.0460(10) Uani 1 1 d .
H11A H 0.2886 0.0054 -0.0611 0.069 Uiso 1 1 calc R
H11B H 0.4070 -0.0133 -0.0618 0.069 Uiso 1 1 calc R
H11C H 0.3719 0.0674 -0.0408 0.069 Uiso 1 1 calc R
C12 C 0.2465(3) 0.1944(2) 0.2919(3) 0.0481(11) Uani 1 1 d .
H12 H 0.3116 0.1824 0.3293 0.058 Uiso 1 1 calc R
C13 C 0.1659(4) 0.2057(3) 0.3606(4) 0.0654(14) Uani 1 1 d .
H13A H 0.1038 0.2246 0.3271 0.098 Uiso 1 1 calc R
H13B H 0.1909 0.2403 0.4088 0.098 Uiso 1 1 calc R
H13C H 0.1510 0.1596 0.3900 0.098 Uiso 1 1 calc R
C14 C 0.2634(5) 0.2641(3) 0.2402(5) 0.0811(18) Uani 1 1 d .
H14A H 0.2004 0.2780 0.2037 0.122 Uiso 1 1 calc R
H14B H 0.3175 0.2572 0.1980 0.122 Uiso 1 1 calc R
H14C H 0.2832 0.3022 0.2855 0.122 Uiso 1 1 calc R
C15 C 0.6741(3) 0.19696(18) 0.3053(2) 0.0282(7) Uani 1 1 d .
C16 C 0.6645(3) 0.2546(2) 0.3684(3) 0.0361(8) Uani 1 1 d .
C17 C 0.7533(3) 0.2825(2) 0.4172(3) 0.0470(10) Uani 1 1 d .
H17 H 0.7473 0.3204 0.4611 0.056 Uiso 1 1 calc R
C18 C 0.8473(3) 0.2564(2) 0.4029(3) 0.0492(11) Uani 1 1 d .
H18 H 0.9060 0.2759 0.4366 0.059 Uiso 1 1 calc R
C19 C 0.8566(3) 0.2018(2) 0.3395(3) 0.0440(10) Uani 1 1 d .
H19 H 0.9224 0.1843 0.3291 0.053 Uiso 1 1 calc R
C20 C 0.7712(3) 0.1711(2) 0.2895(2) 0.0334(8) Uani 1 1 d .
C21 C 0.5610(3) 0.2872(2) 0.3823(3) 0.0452(10) Uani 1 1 d .
H21 H 0.5098 0.2626 0.3379 0.054 Uiso 1 1 calc R
C22 C 0.5321(4) 0.2726(3) 0.4811(4) 0.0716(16) Uani 1 1 d .
H22A H 0.5834 0.2936 0.5264 0.107 Uiso 1 1 calc R
H22B H 0.5284 0.2204 0.4913 0.107 Uiso 1 1 calc R
H22C H 0.4657 0.2944 0.4894 0.107 Uiso 1 1 calc R
C23 C 0.5568(4) 0.3675(3) 0.3608(4) 0.0724(15) Uani 1 1 d .
H23A H 0.6041 0.3932 0.4054 0.109 Uiso 1 1 calc R
H23B H 0.4875 0.3853 0.3663 0.109 Uiso 1 1 calc R
H23C H 0.5759 0.3757 0.2970 0.109 Uiso 1 1 calc R
C24 C 0.7834(3) 0.1121(2) 0.2181(3) 0.0391(9) Uani 1 1 d .
H24 H 0.7143 0.0930 0.1974 0.047 Uiso 1 1 calc R
C25 C 0.8302(3) 0.1428(3) 0.1326(3) 0.0470(10) Uani 1 1 d .
H25A H 0.7850 0.1797 0.1033 0.070 Uiso 1 1 calc R
H25B H 0.8393 0.1040 0.0876 0.070 Uiso 1 1 calc R
H25C H 0.8963 0.1644 0.1520 0.070 Uiso 1 1 calc R
C26 C 0.8482(4) 0.0492(2) 0.2596(3) 0.0585(12) Uani 1 1 d .
H26A H 0.9168 0.0666 0.2791 0.088 Uiso 1 1 calc R
H26B H 0.8522 0.0114 0.2122 0.088 Uiso 1 1 calc R
H26C H 0.8169 0.0295 0.3139 0.088 Uiso 1 1 calc R
C27 C 0.7278(4) 0.0889(4) 0.5027(4) 0.093(2) Uani 1 1 d DU
H27A H 0.7056 0.1395 0.5099 0.111 Uiso 1 1 calc R
H27B H 0.7211 0.0764 0.4353 0.111 Uiso 1 1 calc R
C28 C 0.8367(5) 0.0798(5) 0.5421(5) 0.116(2) Uani 1 1 d DU
H28A H 0.8751 0.0502 0.4995 0.139 Uiso 1 1 calc R
H28B H 0.8703 0.1275 0.5502 0.139 Uiso 1 1 calc R
C29 C 0.8333(5) 0.0447(4) 0.6305(5) 0.102(2) Uani 1 1 d DU
H29A H 0.8613 0.0765 0.6818 0.122 Uiso 1 1 calc R
H29B H 0.8734 -0.0005 0.6320 0.122 Uiso 1 1 calc R
C30 C 0.7263(5) 0.0292(4) 0.6405(4) 0.0888(19) Uani 1 1 d DU
H30A H 0.7185 -0.0217 0.6596 0.107 Uiso 1 1 calc R
H30B H 0.7011 0.0605 0.6897 0.107 Uiso 1 1 calc R
C31 C 0.3323(5) 0.1270(3) 0.5590(4) 0.0841(18) Uani 1 1 d D
H31A H 0.2907 0.0981 0.5122 0.101 Uiso 1 1 calc R
H31B H 0.3451 0.1751 0.5322 0.101 Uiso 1 1 calc R
C32 C 0.2810(7) 0.1337(5) 0.6483(7) 0.143(3) Uani 1 1 d DU
H32A H 0.2173 0.1053 0.6453 0.172 Uiso 1 1 calc R
H32B H 0.2651 0.1848 0.6615 0.172 Uiso 1 1 calc R
C33 C 0.3608(8) 0.1029(5) 0.7236(7) 0.145(3) Uani 1 1 d DU
H33A H 0.3614 0.1317 0.7819 0.175 Uiso 1 1 calc R
H33B H 0.3444 0.0522 0.7382 0.175 Uiso 1 1 calc R
C34 C 0.4584(6) 0.1070(4) 0.6849(4) 0.094(2) Uani 1 1 d DU
H34A H 0.5067 0.0707 0.7130 0.113 Uiso 1 1 calc R
H34B H 0.4887 0.1558 0.6921 0.113 Uiso 1 1 calc R

loop_
_atom_site_aniso_label
_atom_site_aniso_U_11
_atom_site_aniso_U_22
_atom_site_aniso_U_33
_atom_site_aniso_U_23
_atom_site_aniso_U_13
_atom_site_aniso_U_12
Ga1 0.0304(2) 0.0328(2) 0.0219(2) 0.00590(15) -0.00178(14) -0.00630(16)
Ca1 0.0613(7) 0.0368(6) 0.0230(5) 0.0066(4) -0.0047(5) -0.0068(5)
O1 0.0631(18) 0.0516(17) 0.0286(15) 0.0139(12) -0.0039(13) -0.0124(15)
O2 0.121(3) 0.059(2) 0.0320(17) -0.0043(14) 0.0018(18) 0.017(2)
N1 0.0274(14) 0.0323(15) 0.0223(14) 0.0048(12) 0.0003(11) -0.0035(12)
N2 0.0262(14) 0.0322(15) 0.0206(14) -0.0002(11) 0.0039(11) -0.0053(12)
C1 0.041(2) 0.052(2) 0.0211(18) 0.0089(16) -0.0021(15) -0.0072(18)
C2 0.0369(19) 0.047(2) 0.0218(18) 0.0069(15) 0.0058(14) -0.0082(17)
C3 0.0276(17) 0.0364(19) 0.0253(17) 0.0086(15) -0.0013(13) 0.0008(15)
C4 0.0310(18) 0.042(2) 0.0259(19) -0.0003(15) -0.0010(14) -0.0021(16)
C5 0.034(2) 0.051(2) 0.036(2) -0.0061(18) -0.0017(16) -0.0036(18)
C6 0.0262(18) 0.057(3) 0.047(2) 0.000(2) 0.0001(16) -0.0029(18)
C7 0.0286(19) 0.048(2) 0.046(2) -0.0005(18) 0.0020(16) 0.0060(17)
C8 0.0331(19) 0.036(2) 0.037(2) 0.0017(16) 0.0007(15) 0.0016(16)
C9 0.0313(19) 0.050(2) 0.038(2) -0.0094(18) 0.0008(16) 0.0013(18)
C10 0.052(3) 0.055(3) 0.042(2) -0.002(2) -0.0015(19) 0.011(2)
C11 0.046(2) 0.055(3) 0.039(2) -0.0060(19) 0.0122(18) -0.002(2)
C12 0.034(2) 0.048(2) 0.061(3) -0.014(2) 0.0020(19) 0.0032(19)
C13 0.057(3) 0.069(3) 0.071(3) -0.028(3) 0.012(2) -0.001(3)
C14 0.082(4) 0.042(3) 0.123(5) -0.014(3) 0.032(4) -0.014(3)
C15 0.0327(18) 0.0306(18) 0.0216(17) -0.0021(14) 0.0049(13) -0.0093(15)
C16 0.038(2) 0.039(2) 0.0318(19) -0.0087(16) 0.0086(15) -0.0110(17)
C17 0.056(3) 0.048(2) 0.038(2) -0.0189(18) 0.0131(19) -0.020(2)
C18 0.038(2) 0.069(3) 0.041(2) -0.018(2) 0.0040(17) -0.023(2)
C19 0.033(2) 0.061(3) 0.039(2) -0.0117(19) 0.0087(17) -0.0127(19)
C20 0.0311(18) 0.042(2) 0.0281(19) -0.0062(16) 0.0054(14) -0.0077(16)
C21 0.050(2) 0.041(2) 0.048(2) -0.0132(19) 0.0169(19) -0.0054(19)
C22 0.078(4) 0.074(3) 0.069(3) -0.020(3) 0.044(3) -0.007(3)
C23 0.073(3) 0.046(3) 0.100(4) -0.003(3) 0.018(3) 0.004(3)
C24 0.0304(19) 0.048(2) 0.040(2) -0.0156(18) 0.0066(16) -0.0051(17)
C25 0.043(2) 0.066(3) 0.032(2) -0.012(2) 0.0052(17) 0.001(2)
C26 0.073(3) 0.044(2) 0.061(3) -0.006(2) 0.020(2) -0.002(2)
C27 0.069(3) 0.130(5) 0.077(4) 0.059(3) -0.007(3) -0.022(3)
C28 0.085(4) 0.175(6) 0.086(4) 0.043(4) -0.004(3) -0.015(4)
C29 0.094(4) 0.114(4) 0.093(4) 0.035(3) -0.020(3) -0.017(3)
C30 0.089(4) 0.120(4) 0.054(3) 0.030(3) -0.014(3) -0.032(3)
C31 0.087(4) 0.073(4) 0.095(5) -0.018(3) 0.026(4) -0.002(3)
C32 0.157(5) 0.123(5) 0.158(5) 0.002(4) 0.065(4) 0.011(4)
C33 0.171(5) 0.147(5) 0.123(5) -0.026(4) 0.039(4) -0.006(4)
C34 0.138(5) 0.084(4) 0.058(3) -0.014(3) -0.009(3) 0.004(4)

loop_
_atom_type_symbol
_atom_type_description
_atom_type_scat_dispersion_real
_atom_type_scat_dispersion_imag
_atom_type_scat_source
C C 0.0033 0.0016 'International Tables Vol C Tables 4.2.6.8 and 6.1.1.4'
H H 0.0000 0.0000 'International Tables Vol C Tables 4.2.6.8 and 6.1.1.4'
N N 0.0061 0.0033 'International Tables Vol C Tables 4.2.6.8 and 6.1.1.4'
O O 0.0106 0.0060 'International Tables Vol C Tables 4.2.6.8 and 6.1.1.4'
Ca Ca 0.2262 0.3064 'International Tables Vol C Tables 4.2.6.8 and 6.1.1.4'
Ga Ga 0.2307 1.6083 'International Tables Vol C Tables 4.2.6.8 and 6.1.1.4'

loop_
_geom_angle_atom_site_label_1
_geom_angle_atom_site_label_2
_geom_angle_atom_site_label_3
_geom_angle
_geom_angle_site_symmetry_1
_geom_angle_site_symmetry_3
N2 Ga1 N1 83.68(11) . .
N2 Ga1 Ca1 137.03(8) . .
N1 Ga1 Ca1 138.85(8) . .
O2 Ca1 O2 180.0 . 3_656
O2 Ca1 O1 90.37(13) . .
O2 Ca1 O1 89.63(13) 3_656 .
O2 Ca1 O1 89.63(13) . 3_656
O2 Ca1 O1 90.37(13) 3_656 3_656
O1 Ca1 O1 180.00(6) . 3_656
O2 Ca1 Ga1 88.04(8) . 3_656
O2 Ca1 Ga1 91.96(8) 3_656 3_656
O1 Ca1 Ga1 87.97(6) . 3_656
O1 Ca1 Ga1 92.03(6) 3_656 3_656
O2 Ca1 Ga1 91.96(8) . .
O2 Ca1 Ga1 88.04(8) 3_656 .
O1 Ca1 Ga1 92.03(6) . .
O1 Ca1 Ga1 87.97(6) 3_656 .
Ga1 Ca1 Ga1 180.0 3_656 .
C27 O1 C30 105.2(4) . .
C27 O1 Ca1 125.0(3) . .
C30 O1 Ca1 129.8(3) . .
C31 O2 C34 110.5(4) . .
C31 O2 Ca1 124.1(3) . .
C34 O2 Ca1 124.3(4) . .
C1 N1 C3 117.3(3) . .
C1 N1 Ga1 111.8(2) . .
C3 N1 Ga1 130.7(2) . .
C2 N2 C15 119.3(3) . .
C2 N2 Ga1 112.0(2) . .
C15 N2 Ga1 127.7(2) . .
C2 C1 N1 116.1(3) . .
C1 C2 N2 116.4(3) . .
C4 C3 C8 119.7(3) . .
C4 C3 N1 121.1(3) . .
C8 C3 N1 119.1(3) . .
C3 C4 C5 119.6(3) . .
C3 C4 C9 121.5(3) . .
C5 C4 C9 118.9(3) . .
C6 C5 C4 120.9(4) . .
C5 C6 C7 119.6(4) . .
C6 C7 C8 121.7(4) . .
C7 C8 C3 118.5(4) . .
C7 C8 C12 120.9(3) . .
C3 C8 C12 120.6(3) . .
C4 C9 C10 112.7(3) . .
C4 C9 C11 110.3(3) . .
C10 C9 C11 110.4(3) . .
C14 C12 C13 109.7(4) . .
C14 C12 C8 111.2(4) . .
C13 C12 C8 113.7(4) . .
C20 C15 C16 119.4(3) . .
C20 C15 N2 120.9(3) . .
C16 C15 N2 119.5(3) . .
C15 C16 C17 118.7(3) . .
C15 C16 C21 120.8(3) . .
C17 C16 C21 120.5(3) . .
C18 C17 C16 121.7(4) . .
C17 C18 C19 119.4(4) . .
C18 C19 C20 121.7(4) . .
C15 C20 C19 119.0(3) . .
C15 C20 C24 120.2(3) . .
C19 C20 C24 120.8(3) . .
C22 C21 C16 110.3(4) . .
C22 C21 C23 110.8(4) . .
C16 C21 C23 112.4(4) . .
C20 C24 C25 110.1(3) . .
C20 C24 C26 111.9(3) . .
C25 C24 C26 110.2(3) . .
O1 C27 C28 107.2(5) . .
C29 C28 C27 106.6(6) . .
C28 C29 C30 106.0(5) . .
O1 C30 C29 109.9(5) . .
O2 C31 C32 103.5(6) . .
C31 C32 C33 103.5(7) . .
C34 C33 C32 106.8(7) . .
C33 C34 O2 99.2(6) . .

loop_
_geom_bond_atom_site_label_1
_geom_bond_atom_site_label_2
_geom_bond_distance
_geom_bond_site_symmetry_2
Ga1 N2 1.919(3) .
Ga1 N1 1.955(3) .
Ga1 Ca1 3.1587(6) .
Ca1 O2 2.352(3) .
Ca1 O2 2.352(3) 3_656
Ca1 O1 2.410(3) .
Ca1 O1 2.410(3) 3_656
Ca1 Ga1 3.1587(6) 3_656
O1 C27 1.416(6) .
O1 C30 1.433(6) .
O2 C31 1.449(7) .
O2 C34 1.450(6) .
N1 C1 1.380(4) .
N1 C3 1.434(4) .
N2 C2 1.402(4) .
N2 C15 1.431(4) .
C1 C2 1.353(5) .
C3 C4 1.400(5) .
C3 C8 1.409(5) .
C4 C5 1.406(5) .
C4 C9 1.518(5) .
C5 C6 1.365(5) .
C6 C7 1.384(6) .
C7 C8 1.398(5) .
C8 C12 1.533(6) .
C9 C10 1.528(6) .
C9 C11 1.532(6) .
C12 C14 1.514(7) .
C12 C13 1.520(6) .
C15 C20 1.403(5) .
C15 C16 1.411(5) .
C16 C17 1.413(5) .
C16 C21 1.520(6) .
C17 C18 1.361(6) .
C18 C19 1.372(6) .
C19 C20 1.405(5) .
C20 C24 1.516(5) .
C21 C22 1.520(6) .
C21 C23 1.520(6) .
C24 C25 1.524(6) .
C24 C26 1.536(6) .
C27 C28 1.510(8) .
C28 C29 1.427(8) .
C29 C30 1.459(8) .
C31 C32 1.499(9) .
C32 C33 1.554(11) .
C33 C34 1.444(10) .
